data_4024629
loop_
_publ_author_name
'Nicolas Bernier'
'S\'ilvia Carvalho'
'Feng Li'
'Rita Delgado'
'V\'itor F\'elix'

_publ_contact_author_address
;Instituto de Tecnologia Quimica e Biologica, 
Universidade Nova de Lisboa,
Av. da Republica 
EAN, 2780-157 Oeiras, Portugal. 
;
_publ_contact_author_email delgado@itqb.unl.pt
_publ_contact_author_fax '+351-214 41 12 77'
_publ_contact_author_name 'Rita Delgado'
_publ_contact_author_phone '351-214 46 97 37'
_publ_section_title
;
Anion Recognition by a Macrobicycle Based on a Tetraoxadiaza Macrocycle and
an Isophthalamide Head Unit
;
_journal_name_full 'Journal of Organic Chemistry'
_journal_page_first 4819
_journal_page_last 4827
_journal_paper_doi 10.1021/jo9005798
_journal_volume 74
_journal_year 2009
_chemical_formula_sum 'C36 H46 N4 O7'
_chemical_formula_weight 646.77
_chemical_name_systematic
; 
 ? 
;
_space_group_IT_number 2
_symmetry_cell_setting triclinic
_symmetry_space_group_name_Hall '-P 1'
_symmetry_space_group_name_H-M 'P -1'
_atom_sites_solution_hydrogens geom
_atom_sites_solution_primary direct
_atom_sites_solution_secondary difmap
_audit_creation_method SHELXL-97
_cell_angle_alpha 95.135(2)
_cell_angle_beta 106.852(2)
_cell_angle_gamma 113.930(2)
_cell_formula_units_Z 2
_cell_length_a 10.9758(4)
_cell_length_b 12.2418(4)
_cell_length_c 14.2488(5)
_cell_measurement_temperature 150(2)
_cell_volume 1627.19(10)
_computing_cell_refinement 'Bruker SMART'
_computing_data_collection 'Bruker SMART'
_computing_data_reduction 'Bruker SAINT'
_computing_molecular_graphics 'PLATON (Spek, 2008)'
_computing_publication_material 'SHELXL-97 (Sheldrick, 1997)'
_computing_structure_refinement 'SHELXL-97 (Sheldrick, 1997)'
_computing_structure_solution 'SHELXS-97 (Sheldrick, 1990)'
_diffrn_ambient_temperature 150(2)
_diffrn_measured_fraction_theta_full 0.952
_diffrn_measured_fraction_theta_max 0.952
_diffrn_measurement_device_type 'CCD area detector'
_diffrn_measurement_method 'phi and omega scans'
_diffrn_radiation_monochromator graphite
_diffrn_radiation_source 'fine-focus sealed tube'
_diffrn_radiation_type MoK\a
_diffrn_radiation_wavelength 0.71073
_diffrn_reflns_av_R_equivalents 0.0329
_diffrn_reflns_av_sigmaI/netI 0.0501
_diffrn_reflns_limit_h_max 15
_diffrn_reflns_limit_h_min -15
_diffrn_reflns_limit_k_max 14
_diffrn_reflns_limit_k_min -16
_diffrn_reflns_limit_l_max 19
_diffrn_reflns_limit_l_min -19
_diffrn_reflns_number 26565
_diffrn_reflns_theta_full 29.21
_diffrn_reflns_theta_max 29.21
_diffrn_reflns_theta_min 1.54
_exptl_absorpt_coefficient_mu 0.092
_exptl_absorpt_correction_T_max 0.9927
_exptl_absorpt_correction_T_min 0.9818
_exptl_absorpt_correction_type multi-scan
_exptl_crystal_colour colorless
_exptl_crystal_density_diffrn 1.320
_exptl_crystal_density_method 'not measured'
_exptl_crystal_description 'parallepid shape'
_exptl_crystal_F_000 692
_exptl_crystal_size_max 0.20
_exptl_crystal_size_mid 0.18
_exptl_crystal_size_min 0.08
_refine_diff_density_max 0.507
_refine_diff_density_min -0.221
_refine_diff_density_rms 0.054
_refine_ls_extinction_method none
_refine_ls_goodness_of_fit_ref 1.004
_refine_ls_hydrogen_treatment mixed
_refine_ls_matrix_type full
_refine_ls_number_parameters 432
_refine_ls_number_reflns 8392
_refine_ls_number_restraints 2
_refine_ls_restrained_S_all 1.004
_refine_ls_R_factor_all 0.0928
_refine_ls_R_factor_gt 0.0475
_refine_ls_shift/su_max 0.000
_refine_ls_shift/su_mean 0.000
_refine_ls_structure_factor_coef Fsqd
_refine_ls_weighting_details 'w=1/[\s^2^(Fo^2^)+(0.0558P)^2^+0.8561P] where P=(Fo^2^+2Fc^2^)/3'
_refine_ls_weighting_scheme calc
_refine_ls_wR_factor_gt 0.1107
_refine_ls_wR_factor_ref 0.1356
_reflns_number_gt 5390
_reflns_number_total 8392
_reflns_threshold_expression >2sigma(I)
_cod_data_source_file jo9005798_si_001.cif
_cod_data_source_block compound1
_cod_depositor_comments
;
The following automatic conversions were performed:
'_symmetry_cell_setting' value 'Triclinic' changed to 'triclinic'
according to '/home/saulius/struct/CIF-dictionaries/cif_core.dic'
dictionary named 'cif_core.dic' version 2.4.1 from 2010-06-29.

Automatic conversion script
Id: cif_fix_enum 1527 2010-12-29 10:47:43Z saulius 

The following automatic conversions were performed:

'_refine_ls_weighting_scheme' value 'calc
w=1/[\s^2^(Fo^2^)+(0.0558P)^2^+0.8561P] where P=(Fo^2^+2Fc^2^)/3' was
changed to 'calc'. New tag '_refine_ls_weighting_details' was
created. The value of the new tag was set to
'w=1/[\s^2^(Fo^2^)+(0.0558P)^2^+0.8561P] where P=(Fo^2^+2Fc^2^)/3'.

Automatic conversion script
Id: cif_fix_values 3143 2015-03-26 13:38:13Z robertas 
;
_cod_original_sg_symbol_H-M P-1
_cod_database_code 4024629

loop_
_symmetry_equiv_pos_as_xyz
'x, y, z'
'-x, -y, -z'

loop_
_atom_site_label
_atom_site_type_symbol
_atom_site_fract_x
_atom_site_fract_y
_atom_site_fract_z
_atom_site_U_iso_or_equiv
_atom_site_adp_type
_atom_site_occupancy
_atom_site_calc_flag
_atom_site_refinement_flags
_atom_site_disorder_assembly
_atom_site_disorder_group
N1 N 0.48411(17) 0.22247(14) 0.47590(11) 0.0263(3) Uani 1 d . . .
H1 H 0.4435 0.2449 0.4235 0.032 Uiso 1 calc R . .
C2 C 0.6219(2) 0.29623(17) 0.53405(12) 0.0251(4) Uani 1 d . . .
C3 C 0.6928(2) 0.41699(17) 0.50827(12) 0.0241(4) Uani 1 d . . .
C4 C 0.6159(2) 0.46768(17) 0.44748(12) 0.0233(4) Uani 1 d . . .
H4 H 0.5145 0.4263 0.4222 0.028 Uiso 1 calc R . .
C5 C 0.68643(19) 0.57818(16) 0.42357(12) 0.0228(4) Uani 1 d . . .
C6 C 0.6083(2) 0.63113(16) 0.35206(12) 0.0222(4) Uani 1 d . . .
N7 N 0.47222(16) 0.55502(13) 0.29362(11) 0.0244(3) Uani 1 d . . .
H7 H 0.4338 0.4792 0.3009 0.029 Uiso 1 calc R . .
C8 C 0.3859(2) 0.59338(16) 0.21864(13) 0.0240(4) Uani 1 d . . .
H8A H 0.4497 0.6661 0.2012 0.029 Uiso 1 calc R . .
H8B H 0.3267 0.6179 0.2480 0.029 Uiso 1 calc R . .
C9 C 0.28905(19) 0.49209(16) 0.12315(12) 0.0212(4) Uani 1 d . . .
H9A H 0.2347 0.5238 0.0747 0.025 Uiso 1 calc R . .
H9B H 0.3491 0.4713 0.0921 0.025 Uiso 1 calc R . .
N10 N 0.18749(15) 0.37912(13) 0.13938(10) 0.0190(3) Uani 1 d . . .
C11 C 0.0964(2) 0.39947(17) 0.19025(13) 0.0228(4) Uani 1 d . . .
H11A H 0.1595 0.4590 0.2560 0.027 Uiso 1 calc R . .
H11B H 0.0398 0.3208 0.2047 0.027 Uiso 1 calc R . .
C12 C -0.0070(2) 0.44645(17) 0.13447(13) 0.0242(4) Uani 1 d . . .
H12A H 0.0476 0.5300 0.1267 0.029 Uiso 1 calc R . .
H12B H -0.0668 0.3918 0.0663 0.029 Uiso 1 calc R . .
C13 C -0.1009(2) 0.4498(3) 0.19214(15) 0.0424(6) Uani 1 d . . .
H13A H -0.1303 0.3757 0.2196 0.051 Uiso 1 calc R . .
H13B H -0.0472 0.5231 0.2495 0.051 Uiso 1 calc R . .
O14 O -0.22336(14) 0.45424(13) 0.12763(10) 0.0293(3) Uani 1 d . . .
C15 C -0.3233(2) 0.44895(19) 0.17480(16) 0.0326(4) Uani 1 d . . .
H15A H -0.3844 0.4837 0.1373 0.039 Uiso 1 calc R . .
H15B H -0.2701 0.5014 0.2443 0.039 Uiso 1 calc R . .
C16 C -0.4169(2) 0.32222(19) 0.17977(16) 0.0330(5) Uani 1 d . . .
H16A H -0.4997 0.3216 0.1948 0.040 Uiso 1 calc R . .
H16B H -0.4533 0.2643 0.1137 0.040 Uiso 1 calc R . .
O17 O -0.33800(14) 0.28390(12) 0.25646(10) 0.0317(3) Uani 1 d . . .
C18 C -0.4150(2) 0.15895(19) 0.25417(15) 0.0312(4) Uani 1 d . . .
H18A H -0.4480 0.1084 0.1853 0.037 Uiso 1 calc R . .
H18B H -0.5000 0.1464 0.2715 0.037 Uiso 1 calc R . .
C19 C -0.3231(2) 0.11934(19) 0.32739(15) 0.0299(4) Uani 1 d . . .
H19A H -0.2855 0.1728 0.3957 0.036 Uiso 1 calc R . .
H19B H -0.3801 0.0337 0.3299 0.036 Uiso 1 calc R . .
O20 O -0.20850(14) 0.12682(12) 0.29750(9) 0.0272(3) Uani 1 d . . .
C21 C -0.1292(2) 0.07242(17) 0.35478(13) 0.0255(4) Uani 1 d . . .
H21A H -0.1901 -0.0170 0.3427 0.031 Uiso 1 calc R . .
H21B H -0.0955 0.1097 0.4277 0.031 Uiso 1 calc R . .
C22 C -0.0036(2) 0.09426(17) 0.32260(13) 0.0246(4) Uani 1 d . . .
H22A H 0.0566 0.1839 0.3352 0.029 Uiso 1 calc R . .
H22B H -0.0385 0.0587 0.2492 0.029 Uiso 1 calc R . .
C23 C 0.0869(2) 0.03667(17) 0.37951(13) 0.0248(4) Uani 1 d . . .
H23A H 0.1407 0.0858 0.4501 0.030 Uiso 1 calc R . .
H23B H 0.0230 -0.0474 0.3812 0.030 Uiso 1 calc R . .
N24 N 0.18906(16) 0.03013(13) 0.33283(10) 0.0208(3) Uani 1 d . . .
C25 C 0.2988(2) 0.00563(17) 0.40237(13) 0.0240(4) Uani 1 d . . .
H25A H 0.3557 -0.0100 0.3650 0.029 Uiso 1 calc R . .
H25B H 0.2501 -0.0706 0.4231 0.029 Uiso 1 calc R . .
C26 C 0.4009(2) 0.10721(16) 0.49713(13) 0.0258(4) Uani 1 d . . .
H26A H 0.3453 0.1212 0.5364 0.031 Uiso 1 calc R . .
H26B H 0.4668 0.0798 0.5394 0.031 Uiso 1 calc R . .
C27 C 0.8417(2) 0.48052(19) 0.54698(14) 0.0318(5) Uani 1 d . . .
H27 H 0.8952 0.4466 0.5881 0.038 Uiso 1 calc R . .
C28 C 0.9119(2) 0.59205(19) 0.52598(15) 0.0344(5) Uani 1 d . . .
H28 H 1.0131 0.6358 0.5542 0.041 Uiso 1 calc R . .
C29 C 0.8344(2) 0.64055(18) 0.46348(14) 0.0301(4) Uani 1 d . . .
H29 H 0.8830 0.7167 0.4480 0.036 Uiso 1 calc R . .
C30 C 0.09638(19) 0.28853(16) 0.04139(12) 0.0218(4) Uani 1 d . . .
H30A H 0.0555 0.3289 -0.0069 0.026 Uiso 1 calc R . .
H30B H 0.0161 0.2207 0.0509 0.026 Uiso 1 calc R . .
C31 C 0.17406(19) 0.23505(16) -0.00377(12) 0.0214(4) Uani 1 d . . .
C32 C 0.19681(18) 0.13726(15) 0.02417(12) 0.0201(4) Uani 1 d . . .
O33 O 0.15690(13) 0.08336(11) 0.09909(8) 0.0204(3) Uani 1 d . . .
C34 C 0.20258(18) -0.00708(15) 0.10515(12) 0.0199(4) Uani 1 d . . .
C35 C 0.18743(19) -0.08046(15) 0.17393(12) 0.0217(4) Uani 1 d . . .
C36 C 0.1079(2) -0.07493(16) 0.24290(13) 0.0229(4) Uani 1 d . . .
H36A H 0.0199 -0.0708 0.2036 0.028 Uiso 1 calc R . .
H36B H 0.0786 -0.1523 0.2661 0.028 Uiso 1 calc R . .
C37 C 0.2417(2) -0.16500(17) 0.16808(14) 0.0269(4) Uani 1 d . . .
H37 H 0.2357 -0.2174 0.2136 0.032 Uiso 1 calc R . .
C38 C 0.3048(2) -0.17519(17) 0.09730(14) 0.0289(4) Uani 1 d . . .
H38 H 0.3406 -0.2339 0.0963 0.035 Uiso 1 calc R . .
C39 C 0.3160(2) -0.10169(17) 0.02905(14) 0.0260(4) Uani 1 d . . .
H39 H 0.3566 -0.1106 -0.0198 0.031 Uiso 1 calc R . .
C40 C 0.26576(19) -0.01376(16) 0.03396(12) 0.0216(4) Uani 1 d . . .
C41 C 0.26203(19) 0.08100(16) -0.01933(12) 0.0213(4) Uani 1 d . . .
C42 C 0.3083(2) 0.12388(17) -0.09661(13) 0.0257(4) Uani 1 d . . .
H42 H 0.3525 0.0871 -0.1278 0.031 Uiso 1 calc R . .
C43 C 0.2875(2) 0.22163(18) -0.12617(13) 0.0283(4) Uani 1 d . . .
H43 H 0.3183 0.2525 -0.1783 0.034 Uiso 1 calc R . .
C44 C 0.2221(2) 0.27563(17) -0.08064(13) 0.0256(4) Uani 1 d . . .
H44 H 0.2099 0.3426 -0.1029 0.031 Uiso 1 calc R . .
O21 O 0.68853(15) 0.26730(13) 0.60460(10) 0.0348(3) Uani 1 d . . .
O61 O 0.66958(14) 0.73822(12) 0.34567(9) 0.0298(3) Uani 1 d . . .
O100 O 0.30754(15) 0.27629(12) 0.29475(10) 0.0287(3) Uani 1 d D . .
H101 H 0.260(3) 0.2007(11) 0.290(2) 0.065(9) Uiso 1 d D . .
H102 H 0.266(3) 0.294(2) 0.2437(13) 0.054(8) Uiso 1 d D . .

loop_
_atom_site_aniso_label
_atom_site_aniso_U_11
_atom_site_aniso_U_22
_atom_site_aniso_U_33
_atom_site_aniso_U_23
_atom_site_aniso_U_13
_atom_site_aniso_U_12
N1 0.0302(9) 0.0287(8) 0.0186(7) 0.0102(6) 0.0017(6) 0.0159(7)
C2 0.0314(11) 0.0308(10) 0.0167(7) 0.0028(7) 0.0035(7) 0.0216(9)
C3 0.0266(10) 0.0282(9) 0.0163(7) 0.0002(7) 0.0036(7) 0.0151(8)
C4 0.0224(9) 0.0278(9) 0.0174(7) 0.0005(7) 0.0031(7) 0.0130(8)
C5 0.0232(9) 0.0245(9) 0.0159(7) -0.0012(7) 0.0023(7) 0.0106(8)
C6 0.0269(10) 0.0213(9) 0.0176(7) 0.0019(7) 0.0077(7) 0.0109(8)
N7 0.0254(9) 0.0168(7) 0.0246(7) 0.0059(6) 0.0009(6) 0.0088(7)
C8 0.0263(10) 0.0210(9) 0.0237(8) 0.0062(7) 0.0042(7) 0.0128(8)
C9 0.0220(9) 0.0226(9) 0.0188(7) 0.0062(7) 0.0051(7) 0.0112(8)
N10 0.0195(8) 0.0207(7) 0.0182(6) 0.0060(6) 0.0056(6) 0.0109(6)
C11 0.0242(9) 0.0283(9) 0.0206(8) 0.0096(7) 0.0084(7) 0.0154(8)
C12 0.0246(10) 0.0277(9) 0.0252(8) 0.0096(7) 0.0087(7) 0.0159(8)
C13 0.0368(12) 0.0824(18) 0.0284(10) 0.0222(11) 0.0133(9) 0.0432(13)
O14 0.0279(7) 0.0412(8) 0.0298(7) 0.0154(6) 0.0118(6) 0.0235(6)
C15 0.0321(11) 0.0404(12) 0.0412(11) 0.0171(9) 0.0190(9) 0.0257(10)
C16 0.0280(11) 0.0398(12) 0.0382(11) 0.0137(9) 0.0113(9) 0.0215(9)
O17 0.0297(8) 0.0307(7) 0.0325(7) 0.0088(6) 0.0052(6) 0.0156(6)
C18 0.0243(10) 0.0345(11) 0.0354(10) 0.0116(9) 0.0108(8) 0.0130(9)
C19 0.0280(11) 0.0314(10) 0.0360(10) 0.0138(9) 0.0160(9) 0.0145(9)
O20 0.0281(7) 0.0340(7) 0.0276(6) 0.0127(6) 0.0123(6) 0.0189(6)
C21 0.0291(10) 0.0231(9) 0.0258(8) 0.0094(7) 0.0086(8) 0.0133(8)
C22 0.0284(10) 0.0256(9) 0.0227(8) 0.0088(7) 0.0086(7) 0.0149(8)
C23 0.0307(10) 0.0281(10) 0.0220(8) 0.0108(7) 0.0109(8) 0.0175(8)
N24 0.0264(8) 0.0214(7) 0.0178(6) 0.0062(6) 0.0064(6) 0.0145(7)
C25 0.0327(11) 0.0248(9) 0.0211(8) 0.0098(7) 0.0081(7) 0.0193(8)
C26 0.0349(11) 0.0277(10) 0.0190(8) 0.0093(7) 0.0062(8) 0.0198(9)
C27 0.0279(11) 0.0412(12) 0.0225(8) -0.0001(8) -0.0011(8) 0.0204(9)
C28 0.0231(10) 0.0383(12) 0.0312(10) 0.0012(9) 0.0007(8) 0.0116(9)
C29 0.0258(10) 0.0284(10) 0.0254(9) 0.0006(8) 0.0035(8) 0.0072(8)
C30 0.0199(9) 0.0208(9) 0.0217(8) 0.0025(7) 0.0024(7) 0.0103(7)
C31 0.0209(9) 0.0192(8) 0.0185(7) 0.0017(7) 0.0020(7) 0.0079(7)
C32 0.0205(9) 0.0193(8) 0.0159(7) 0.0025(6) 0.0033(7) 0.0074(7)
O33 0.0257(7) 0.0197(6) 0.0188(5) 0.0050(5) 0.0071(5) 0.0136(5)
C34 0.0202(9) 0.0168(8) 0.0200(8) 0.0005(6) 0.0022(7) 0.0100(7)
C35 0.0229(9) 0.0170(8) 0.0202(8) 0.0014(7) 0.0037(7) 0.0077(7)
C36 0.0260(10) 0.0171(8) 0.0225(8) 0.0048(7) 0.0067(7) 0.0081(8)
C37 0.0325(11) 0.0204(9) 0.0257(9) 0.0045(7) 0.0047(8) 0.0141(8)
C38 0.0324(11) 0.0237(9) 0.0328(10) 0.0039(8) 0.0075(8) 0.0183(9)
C39 0.0253(10) 0.0240(9) 0.0284(9) 0.0012(7) 0.0083(8) 0.0127(8)
C40 0.0206(9) 0.0202(9) 0.0195(8) 0.0003(7) 0.0031(7) 0.0087(7)
C41 0.0213(9) 0.0197(8) 0.0190(8) 0.0002(7) 0.0037(7) 0.0089(7)
C42 0.0242(10) 0.0287(10) 0.0214(8) 0.0014(7) 0.0076(7) 0.0105(8)
C43 0.0298(11) 0.0309(10) 0.0223(8) 0.0089(8) 0.0097(8) 0.0113(9)
C44 0.0279(10) 0.0232(9) 0.0219(8) 0.0070(7) 0.0053(7) 0.0102(8)
O21 0.0393(9) 0.0396(8) 0.0251(6) 0.0094(6) -0.0008(6) 0.0255(7)
O61 0.0310(8) 0.0229(7) 0.0272(6) 0.0046(5) 0.0080(6) 0.0065(6)
O100 0.0286(8) 0.0235(7) 0.0240(6) 0.0071(6) -0.0012(6) 0.0096(6)

loop_
_atom_type_symbol
_atom_type_description
_atom_type_scat_dispersion_real
_atom_type_scat_dispersion_imag
_atom_type_scat_source
C C 0.0033 0.0016 'International Tables Vol C Tables 4.2.6.8 and 6.1.1.4'
H H 0.0000 0.0000 'International Tables Vol C Tables 4.2.6.8 and 6.1.1.4'
N N 0.0061 0.0033 'International Tables Vol C Tables 4.2.6.8 and 6.1.1.4'
O O 0.0106 0.0060 'International Tables Vol C Tables 4.2.6.8 and 6.1.1.4'

loop_
_geom_angle_atom_site_label_1
_geom_angle_atom_site_label_2
_geom_angle_atom_site_label_3
_geom_angle
_geom_angle_site_symmetry_1
_geom_angle_site_symmetry_3
_geom_angle_publ_flag
C2 N1 C26 121.98(15) . . ?
C2 N1 H1 119.0 . . ?
C26 N1 H1 119.0 . . ?
O21 C2 N1 122.66(18) . . ?
O21 C2 C3 120.66(17) . . ?
N1 C2 C3 116.68(15) . . ?
C4 C3 C27 119.02(18) . . ?
C4 C3 C2 122.63(17) . . ?
C27 C3 C2 118.35(16) . . ?
C5 C4 C3 120.53(17) . . ?
C5 C4 H4 119.7 . . ?
C3 C4 H4 119.7 . . ?
C29 C5 C4 119.61(17) . . ?
C29 C5 C6 118.09(17) . . ?
C4 C5 C6 122.26(16) . . ?
O61 C6 N7 122.46(16) . . ?
O61 C6 C5 120.69(16) . . ?
N7 C6 C5 116.79(16) . . ?
C6 N7 C8 122.39(15) . . ?
C6 N7 H7 118.8 . . ?
C8 N7 H7 118.8 . . ?
N7 C8 C9 112.29(14) . . ?
N7 C8 H8A 109.1 . . ?
C9 C8 H8A 109.1 . . ?
N7 C8 H8B 109.1 . . ?
C9 C8 H8B 109.1 . . ?
H8A C8 H8B 107.9 . . ?
N10 C9 C8 114.21(14) . . ?
N10 C9 H9A 108.7 . . ?
C8 C9 H9A 108.7 . . ?
N10 C9 H9B 108.7 . . ?
C8 C9 H9B 108.7 . . ?
H9A C9 H9B 107.6 . . ?
C9 N10 C11 113.78(13) . . ?
C9 N10 C30 109.55(13) . . ?
C11 N10 C30 109.47(13) . . ?
N10 C11 C12 117.39(14) . . ?
N10 C11 H11A 108.0 . . ?
C12 C11 H11A 108.0 . . ?
N10 C11 H11B 108.0 . . ?
C12 C11 H11B 108.0 . . ?
H11A C11 H11B 107.2 . . ?
C13 C12 C11 110.18(15) . . ?
C13 C12 H12A 109.6 . . ?
C11 C12 H12A 109.6 . . ?
C13 C12 H12B 109.6 . . ?
C11 C12 H12B 109.6 . . ?
H12A C12 H12B 108.1 . . ?
O14 C13 C12 109.84(15) . . ?
O14 C13 H13A 109.7 . . ?
C12 C13 H13A 109.7 . . ?
O14 C13 H13B 109.7 . . ?
C12 C13 H13B 109.7 . . ?
H13A C13 H13B 108.2 . . ?
C13 O14 C15 113.40(14) . . ?
O14 C15 C16 114.20(16) . . ?
O14 C15 H15A 108.7 . . ?
C16 C15 H15A 108.7 . . ?
O14 C15 H15B 108.7 . . ?
C16 C15 H15B 108.7 . . ?
H15A C15 H15B 107.6 . . ?
O17 C16 C15 109.91(17) . . ?
O17 C16 H16A 109.7 . . ?
C15 C16 H16A 109.7 . . ?
O17 C16 H16B 109.7 . . ?
C15 C16 H16B 109.7 . . ?
H16A C16 H16B 108.2 . . ?
C18 O17 C16 111.95(15) . . ?
O17 C18 C19 110.13(16) . . ?
O17 C18 H18A 109.6 . . ?
C19 C18 H18A 109.6 . . ?
O17 C18 H18B 109.6 . . ?
C19 C18 H18B 109.6 . . ?
H18A C18 H18B 108.1 . . ?
O20 C19 C18 109.64(15) . . ?
O20 C19 H19A 109.7 . . ?
C18 C19 H19A 109.7 . . ?
O20 C19 H19B 109.7 . . ?
C18 C19 H19B 109.7 . . ?
H19A C19 H19B 108.2 . . ?
C19 O20 C21 112.56(14) . . ?
O20 C21 C22 108.17(14) . . ?
O20 C21 H21A 110.1 . . ?
C22 C21 H21A 110.1 . . ?
O20 C21 H21B 110.1 . . ?
C22 C21 H21B 110.1 . . ?
H21A C21 H21B 108.4 . . ?
C21 C22 C23 111.76(15) . . ?
C21 C22 H22A 109.3 . . ?
C23 C22 H22A 109.3 . . ?
C21 C22 H22B 109.3 . . ?
C23 C22 H22B 109.3 . . ?
H22A C22 H22B 107.9 . . ?
N24 C23 C22 112.66(14) . . ?
N24 C23 H23A 109.1 . . ?
C22 C23 H23A 109.1 . . ?
N24 C23 H23B 109.1 . . ?
C22 C23 H23B 109.1 . . ?
H23A C23 H23B 107.8 . . ?
C25 N24 C23 111.17(13) . . ?
C25 N24 C36 107.36(13) . . ?
C23 N24 C36 107.77(14) . . ?
N24 C25 C26 115.75(14) . . ?
N24 C25 H25A 108.3 . . ?
C26 C25 H25A 108.3 . . ?
N24 C25 H25B 108.3 . . ?
C26 C25 H25B 108.3 . . ?
H25A C25 H25B 107.4 . . ?
N1 C26 C25 113.22(14) . . ?
N1 C26 H26A 108.9 . . ?
C25 C26 H26A 108.9 . . ?
N1 C26 H26B 108.9 . . ?
C25 C26 H26B 108.9 . . ?
H26A C26 H26B 107.7 . . ?
C28 C27 C3 120.58(18) . . ?
C28 C27 H27 119.7 . . ?
C3 C27 H27 119.7 . . ?
C27 C28 C29 119.98(19) . . ?
C27 C28 H28 120.0 . . ?
C29 C28 H28 120.0 . . ?
C5 C29 C28 120.24(19) . . ?
C5 C29 H29 119.9 . . ?
C28 C29 H29 119.9 . . ?
N10 C30 C31 113.89(14) . . ?
N10 C30 H30A 108.8 . . ?
C31 C30 H30A 108.8 . . ?
N10 C30 H30B 108.8 . . ?
C31 C30 H30B 108.8 . . ?
H30A C30 H30B 107.7 . . ?
C32 C31 C44 114.75(16) . . ?
C32 C31 C30 122.56(16) . . ?
C44 C31 C30 122.60(16) . . ?
C31 C32 O33 123.75(15) . . ?
C31 C32 C41 124.38(16) . . ?
O33 C32 C41 111.86(14) . . ?
C34 O33 C32 105.25(13) . . ?
C35 C34 O33 123.72(15) . . ?
C35 C34 C40 124.85(16) . . ?
O33 C34 C40 111.42(15) . . ?
C34 C35 C37 114.64(16) . . ?
C34 C35 C36 121.85(16) . . ?
C37 C35 C36 123.33(16) . . ?
N24 C36 C35 115.15(15) . . ?
N24 C36 H36A 108.5 . . ?
C35 C36 H36A 108.5 . . ?
N24 C36 H36B 108.5 . . ?
C35 C36 H36B 108.5 . . ?
H36A C36 H36B 107.5 . . ?
C35 C37 C38 122.23(18) . . ?
C35 C37 H37 118.9 . . ?
C38 C37 H37 118.9 . . ?
C39 C38 C37 121.41(17) . . ?
C39 C38 H38 119.3 . . ?
C37 C38 H38 119.3 . . ?
C38 C39 C40 118.12(17) . . ?
C38 C39 H39 120.9 . . ?
C40 C39 H39 120.9 . . ?
C34 C40 C39 118.72(17) . . ?
C34 C40 C41 106.02(15) . . ?
C39 C40 C41 135.26(17) . . ?
C32 C41 C42 119.23(16) . . ?
C32 C41 C40 105.41(15) . . ?
C42 C41 C40 135.35(16) . . ?
C43 C42 C41 117.88(17) . . ?
C43 C42 H42 121.1 . . ?
C41 C42 H42 121.1 . . ?
C42 C43 C44 121.18(17) . . ?
C42 C43 H43 119.4 . . ?
C44 C43 H43 119.4 . . ?
C31 C44 C43 122.57(17) . . ?
C31 C44 H44 118.7 . . ?
C43 C44 H44 118.7 . . ?
H101 O100 H102 108(3) . . ?

loop_
_geom_bond_atom_site_label_1
_geom_bond_atom_site_label_2
_geom_bond_distance
_geom_bond_site_symmetry_2
_geom_bond_publ_flag
N1 C2 1.349(2) . ?
N1 C26 1.452(2) . ?
N1 H1 0.8800 . ?
C2 O21 1.232(2) . ?
C2 C3 1.502(3) . ?
C3 C4 1.394(2) . ?
C3 C27 1.397(3) . ?
C4 C5 1.390(3) . ?
C4 H4 0.9500 . ?
C5 C29 1.388(3) . ?
C5 C6 1.502(2) . ?
C6 O61 1.233(2) . ?
C6 N7 1.343(2) . ?
N7 C8 1.457(2) . ?
N7 H7 0.8800 . ?
C8 C9 1.519(2) . ?
C8 H8A 0.9900 . ?
C8 H8B 0.9900 . ?
C9 N10 1.471(2) . ?
C9 H9A 0.9900 . ?
C9 H9B 0.9900 . ?
N10 C11 1.476(2) . ?
N10 C30 1.481(2) . ?
C11 C12 1.529(2) . ?
C11 H11A 0.9900 . ?
C11 H11B 0.9900 . ?
C12 C13 1.503(3) . ?
C12 H12A 0.9900 . ?
C12 H12B 0.9900 . ?
C13 O14 1.417(2) . ?
C13 H13A 0.9900 . ?
C13 H13B 0.9900 . ?
O14 C15 1.427(2) . ?
C15 C16 1.496(3) . ?
C15 H15A 0.9900 . ?
C15 H15B 0.9900 . ?
C16 O17 1.427(2) . ?
C16 H16A 0.9900 . ?
C16 H16B 0.9900 . ?
O17 C18 1.408(2) . ?
C18 C19 1.489(3) . ?
C18 H18A 0.9900 . ?
C18 H18B 0.9900 . ?
C19 O20 1.412(2) . ?
C19 H19A 0.9900 . ?
C19 H19B 0.9900 . ?
O20 C21 1.422(2) . ?
C21 C22 1.508(3) . ?
C21 H21A 0.9900 . ?
C21 H21B 0.9900 . ?
C22 C23 1.531(2) . ?
C22 H22A 0.9900 . ?
C22 H22B 0.9900 . ?
C23 N24 1.483(2) . ?
C23 H23A 0.9900 . ?
C23 H23B 0.9900 . ?
N24 C25 1.476(2) . ?
N24 C36 1.484(2) . ?
C25 C26 1.522(2) . ?
C25 H25A 0.9900 . ?
C25 H25B 0.9900 . ?
C26 H26A 0.9900 . ?
C26 H26B 0.9900 . ?
C27 C28 1.379(3) . ?
C27 H27 0.9500 . ?
C28 C29 1.390(3) . ?
C28 H28 0.9500 . ?
C29 H29 0.9500 . ?
C30 C31 1.505(2) . ?
C30 H30A 0.9900 . ?
C30 H30B 0.9900 . ?
C31 C32 1.387(2) . ?
C31 C44 1.394(3) . ?
C32 O33 1.389(2) . ?
C32 C41 1.397(2) . ?
O33 C34 1.388(2) . ?
C34 C35 1.388(2) . ?
C34 C40 1.398(2) . ?
C35 C37 1.395(2) . ?
C35 C36 1.505(2) . ?
C36 H36A 0.9900 . ?
C36 H36B 0.9900 . ?
C37 C38 1.402(3) . ?
C37 H37 0.9500 . ?
C38 C39 1.381(3) . ?
C38 H38 0.9500 . ?
C39 C40 1.399(2) . ?
C39 H39 0.9500 . ?
C40 C41 1.450(3) . ?
C41 C42 1.399(3) . ?
C42 C43 1.385(3) . ?
C42 H42 0.9500 . ?
C43 C44 1.397(3) . ?
C43 H43 0.9500 . ?
C44 H44 0.9500 . ?
O100 H101 0.842(10) . ?
O100 H102 0.838(10) . ?

loop_
_cod_related_entry_id
_cod_related_entry_database
_cod_related_entry_code
1 ChemSpider 30658980
